data_1576509
loop_
_publ_author_name
'Dharmasivam, Mahendiran'
'Faiz, Sadia'
'Kaya, Busra'
'Wijesinghe, Tharushi P.'
'Suleymanoglu, Mediha'
'Azad, Mahan Gholam'
'Richardson, Vera'
'Zahoor, Ameer Fawad'
'Kalinowski, Danuta'
'Lewis, William'
'Bernhardt, Paul V.'
'Anjum, Rukhsana'
'Richardson, Des R.'

_publ_section_title
;
 Implementing the design cues of dissociation dynamics and transmetalation
 in gallium(iii) complexes to promote the anti-proliferative activity of
 ligands targeting intracellular iron(ii) trafficking.
;
_journal_issue 13
_journal_name_full 'Chemical science'
_journal_page_first 6546
_journal_page_last 6563
_journal_paper_doi 10.1039/d5sc06084b
_journal_volume 17
_journal_year 2026
_chemical_formula_moiety 'C20 H15 N3 O2'
_chemical_formula_sum 'C20 H15 N3 O2'
_chemical_formula_weight 329.35
_space_group_crystal_system monoclinic
_space_group_IT_number 14
_space_group_name_Hall '-P 2ybc'
_space_group_name_H-M_alt 'P 1 21/c 1'
_atom_sites_solution_hydrogens mixed
_atom_sites_solution_primary iterative
_audit_creation_date 2019-09-24
_audit_creation_method
;
Olex2 1.2
(compiled 2018.05.29 svn.r3508 for OlexSys, GUI svn.r5506)
;
_audit_update_record
;
2020-02-09 deposited with the CCDC.	2025-11-24 downloaded from the CCDC.
;
_cell_angle_alpha 90
_cell_angle_beta 92.314(4)
_cell_angle_gamma 90
_cell_formula_units_Z 4
_cell_length_a 9.5986(4)
_cell_length_b 5.3235(2)
_cell_length_c 29.7891(10)
_cell_measurement_reflns_used 2205
_cell_measurement_temperature 100(2)
_cell_measurement_theta_max 72.2880
_cell_measurement_theta_min 4.5880
_cell_volume 1520.93(10)
_computing_cell_refinement 'CrysAlisPro 1.171.40.35a (Rigaku OD, 2018)'
_computing_data_collection 'CrysAlisPro 1.171.40.35a (Rigaku OD, 2018)'
_computing_data_reduction 'CrysAlisPro 1.171.40.35a (Rigaku OD, 2018)'
_computing_molecular_graphics 'Olex2 (Dolomanov et al., 2009)'
_computing_publication_material 'Olex2 (Dolomanov et al., 2009)'
_computing_structure_refinement 'ShelXL (Sheldrick, 2015)'
_computing_structure_solution 'olex2.solve (Bourhis et al., 2015)'
_diffrn_ambient_environment N~2~
_diffrn_ambient_temperature 100(2)
_diffrn_detector 'CCD area detector'
_diffrn_detector_area_resol_mean 10.5861
_diffrn_detector_type 'Agilent Diffraction Atlas detector'
_diffrn_measured_fraction_theta_full 0.999
_diffrn_measured_fraction_theta_max 0.975
_diffrn_measurement_details
;
List of Runs (angles in degrees, time in seconds):

  # Type    Start    End  Width  t~exp~   \w     \q     \k     \f   Frames
#--------------------------------------------------------------------------
  1  \w    -20.00  19.00   1.00    2.50    --  -39.19  38.00 120.00   39
  2  \w   -115.00 -14.00   1.00    2.50    --  -39.19 -57.00-120.00  101
  3  \w     -5.00  40.00   1.00    2.50    --  -39.19  19.00-180.00   45
  4  \w     14.00  42.00   1.00    2.50    --  -39.19  19.00  30.00   28
  5  \w      5.00  37.00   1.00    2.50    --  -39.19  19.00 -30.00   32
  6  \w    153.00 178.00   1.00   10.00    --  106.69  30.00-180.00   25
  7  \w     28.00  57.00   1.00   10.00    --  106.69 -30.00  30.00   29
  8  \w     29.00  57.00   1.00   10.00    --  106.69 -30.00   0.00   28
  9  \w     27.00  53.00   1.00   10.00    --  106.69 -30.00 -30.00   26
 10  \w     41.00  72.00   1.00   10.00    --  106.69 -45.00-120.00   31
 11  \w    106.00 177.00   1.00   10.00    --  106.69 111.00  90.00   71
 12  \w     73.00 138.00   1.00   10.00    --  106.69  30.00-180.00   65
 13  \w     39.00  71.00   1.00   10.00    --  106.69 -45.00  60.00   32
 14  \w     30.00  57.00   1.00   10.00    --  106.69 -30.00 -60.00   27
 15  \w     27.00  54.00   1.00   10.00    --  106.69 -30.00 150.00   27
 16  \w     78.00 153.00   1.00   10.00    --  106.69  45.00 -90.00   75
;
_diffrn_measurement_device '\k-geometry diffractometer'
_diffrn_measurement_device_type 'SuperNova-Duo, Atlas'
_diffrn_measurement_method '\w scans'
_diffrn_orient_matrix_type 'CrysAlisPro convention (1999,Acta A55,543-557)'
_diffrn_orient_matrix_UB_11 -0.0102468000
_diffrn_orient_matrix_UB_12 -0.0710381000
_diffrn_orient_matrix_UB_13 -0.0501568000
_diffrn_orient_matrix_UB_21 0.1336248000
_diffrn_orient_matrix_UB_22 0.1513040000
_diffrn_orient_matrix_UB_23 -0.0079676000
_diffrn_orient_matrix_UB_31 0.0885507000
_diffrn_orient_matrix_UB_32 -0.2362228000
_diffrn_orient_matrix_UB_33 0.0099934000
_diffrn_radiation_collimation 'focusing mirrors'
_diffrn_radiation_monochromator mirror
_diffrn_radiation_probe x-ray
_diffrn_radiation_type CuK\a
_diffrn_radiation_wavelength 1.54184
_diffrn_radiation_wavelength_determination fundamental
_diffrn_reflns_av_R_equivalents 0.0183
_diffrn_reflns_av_unetI/netI 0.0273
_diffrn_reflns_Laue_measured_fraction_full 0.999
_diffrn_reflns_Laue_measured_fraction_max 0.975
_diffrn_reflns_limit_h_max 11
_diffrn_reflns_limit_h_min -11
_diffrn_reflns_limit_k_max 5
_diffrn_reflns_limit_k_min -6
_diffrn_reflns_limit_l_max 36
_diffrn_reflns_limit_l_min -36
_diffrn_reflns_number 5244
_diffrn_reflns_point_group_measured_fraction_full 0.999
_diffrn_reflns_point_group_measured_fraction_max 0.975
_diffrn_reflns_theta_full 67.684
_diffrn_reflns_theta_max 72.522
_diffrn_reflns_theta_min 4.611
_diffrn_source 'microfocus sealed tube'
_diffrn_source_current 0.8
_diffrn_source_power 0.04
_diffrn_source_target Cu
_diffrn_source_type 'Agilent Diffraction microfocus tube'
_diffrn_source_voltage 50
_exptl_absorpt_coefficient_mu 0.772
_exptl_absorpt_correction_T_max 1.000
_exptl_absorpt_correction_T_min 0.596
_exptl_absorpt_correction_type gaussian
_exptl_absorpt_process_details
;
CrysAlisPro 1.171.40.35a (Rigaku Oxford Diffraction, 2018)
Numerical absorption correction based on gaussian integration over
			a multifaceted crystal model
Empirical absorption correction using spherical harmonics,
 implemented in SCALE3 ABSPACK scaling algorithm.
;
_exptl_crystal_colour 'clear colourless'
_exptl_crystal_colour_lustre clear
_exptl_crystal_colour_primary colourless
_exptl_crystal_density_diffrn 1.438
_exptl_crystal_description plate
_exptl_crystal_F_000 688
_exptl_crystal_recrystallization_method 'crystallised from ethanol'
_exptl_crystal_size_max 0.392
_exptl_crystal_size_mid 0.106
_exptl_crystal_size_min 0.037
_refine_diff_density_max 0.173
_refine_diff_density_min -0.229
_refine_diff_density_rms 0.043
_refine_ls_extinction_method none
_refine_ls_goodness_of_fit_ref 1.028
_refine_ls_hydrogen_treatment mixed
_refine_ls_matrix_type full
_refine_ls_number_parameters 230
_refine_ls_number_reflns 2952
_refine_ls_number_restraints 0
_refine_ls_restrained_S_all 1.028
_refine_ls_R_factor_all 0.0478
_refine_ls_R_factor_gt 0.0382
_refine_ls_shift/su_max 0.001
_refine_ls_shift/su_mean 0.000
_refine_ls_structure_factor_coef Fsqd
_refine_ls_weighting_details 'w=1/[\s^2^(Fo^2^)+(0.0510P)^2^+0.3806P] where P=(Fo^2^+2Fc^2^)/3'
_refine_ls_weighting_scheme calc
_refine_ls_wR_factor_gt 0.0947
_refine_ls_wR_factor_ref 0.1017
_reflns_Friedel_coverage 0.000
_reflns_number_gt 2478
_reflns_number_total 2952
_reflns_threshold_expression 'I > 2\s(I)'
_cod_data_source_file d5sc06084b2.cif
_cod_data_source_block drr19_s1870
_cod_depositor_comments 'Adding full bibliography for 1576509--1576516.cif.'
_cod_original_cell_volume 1520.92(10)
_cod_database_code 1576509
_sydney_internal_submission_code drr19_s1870
_sydney_internal_submission_date 2019-08-26
_sydney_internal_submission_number s1870
_sydney_internal_client_code rukh
_sydney_internal_client_email rukhsana.anjum@sydney.edu.au
_sydney_internal_client_name 'Rukhsana Anjum'
_sydney_internal_supervisor_code drr
_sydney_internal_supervisor_name 'Des Richardson'
_sydney_internal_collection_date 2019-09-24
_sydney_internal_collection_user wlew0588
_sydney_internal_process_date 2019-09-24
_sydney_internal_process_user wlew0588
_sydney_internal_solution_date 2019-09-24
_sydney_internal_solution_user wlew0588
_sydney_internal_refine_date 2019-09-24
_sydney_internal_refine_user wlew0588
_sydney_internal_check_and_archive_date 2019-09-24
_sydney_internal_check_user wlew0588
_shelx_shelxl_version_number 2018/3
_chemical_oxdiff_formula C20H15N3O2
_chemical_oxdiff_usercomment SF-30
_shelx_space_group_comment
;
The symmetry employed for this shelxl refinement is uniquely defined
by the following loop, which should always be used as a source of
symmetry information in preference to the above space-group names.
They are only intended as comments.
;
_reflns_odcompleteness_completeness 99.90
_reflns_odcompleteness_iscentric 1
_reflns_odcompleteness_theta 67.13
_olex2_refinement_description
;
1. Fixed Uiso
 At 1.2 times of:
  All C(H) groups, All N(H) groups
 At 1.5 times of:
  All C(H,H,H) groups
2.a Aromatic/amide H refined with riding coordinates:
 C3(H3), C4(H4), C5(H5), C6(H6), C11(H11), C12(H12), C14(H14), C15(H15),
 C16(H16), C17(H17), C20(H20)
2.b Idealised Me refined as rotating group:
 C7(H7A,H7B,H7C)
;
_olex2_date_sample_submission 2019-08-26
_olex2_exptl_crystal_mounting_method 'in paratone on a micromount'
_olex2_submission_original_sample_id SF-30
_olex2_submission_special_instructions 'No special instructions were received'
_oxdiff_exptl_absorpt_empirical_details
;
Empirical correction (ABSPACK) includes:
- Absorption correction using spherical harmonics
- Frame scaling
;
_oxdiff_exptl_absorpt_empirical_full_max 1.292
_oxdiff_exptl_absorpt_empirical_full_min 0.734

loop_
_space_group_symop_operation_xyz
'x, y, z'
'-x, y+1/2, -z+1/2'
'-x, -y, -z'
'x, -y-1/2, z-1/2'

loop_
_atom_site_label
_atom_site_type_symbol
_atom_site_fract_x
_atom_site_fract_y
_atom_site_fract_z
_atom_site_U_iso_or_equiv
_atom_site_adp_type
_atom_site_occupancy
_atom_site_site_symmetry_order
_atom_site_calc_flag
_atom_site_refinement_flags_posn
_atom_site_refinement_flags_adp
_atom_site_refinement_flags_occupancy
_atom_site_disorder_assembly
_atom_site_disorder_group
O1 O 0.55041(10) 0.38049(19) 0.38919(3) 0.0240(2) Uani 1 1 d . . . . .
O2 O 0.32656(11) 0.8983(2) 0.41014(3) 0.0296(3) Uani 1 1 d . . . . .
N1 N 0.35503(13) 0.5202(2) 0.44632(4) 0.0245(3) Uani 1 1 d . . . . .
H1 H 0.3896(19) 0.361(4) 0.4449(6) 0.029 Uiso 1 1 d R . . . .
N2 N 0.26714(12) 0.5870(2) 0.47972(4) 0.0238(3) Uani 1 1 d . . . . .
N3 N 0.14441(13) 0.3409(2) 0.58116(4) 0.0270(3) Uani 1 1 d . . . . .
C1 C 0.25602(14) 0.4285(3) 0.51205(5) 0.0227(3) Uani 1 1 d . . . . .
C2 C 0.15348(14) 0.4981(3) 0.54634(5) 0.0228(3) Uani 1 1 d . . . . .
C3 C 0.04875(16) 0.3941(3) 0.61136(5) 0.0301(3) Uani 1 1 d . . . . .
H3 H 0.041369 0.284030 0.636253 0.036 Uiso 1 1 calc R . . . .
C4 C -0.03966(15) 0.5986(3) 0.60859(5) 0.0301(3) Uani 1 1 d . . . . .
H4 H -0.106567 0.626243 0.630708 0.036 Uiso 1 1 calc R . . . .
C5 C -0.02853(15) 0.7622(3) 0.57284(5) 0.0287(3) Uani 1 1 d . . . . .
H5 H -0.086665 0.906288 0.570096 0.034 Uiso 1 1 calc R . . . .
C6 C 0.06943(15) 0.7113(3) 0.54107(5) 0.0262(3) Uani 1 1 d . . . . .
H6 H 0.079239 0.819817 0.516085 0.031 Uiso 1 1 calc R . . . .
C7 C 0.33416(15) 0.1853(3) 0.51613(5) 0.0267(3) Uani 1 1 d . . . . .
H7A H 0.297453 0.067146 0.493359 0.040 Uiso 1 1 calc GR . . . .
H7B H 0.322797 0.114260 0.546115 0.040 Uiso 1 1 calc GR . . . .
H7C H 0.433331 0.215333 0.511589 0.040 Uiso 1 1 calc GR . . . .
C8 C 0.37773(15) 0.6884(3) 0.41285(5) 0.0241(3) Uani 1 1 d . . . . .
C9 C 0.47491(14) 0.5960(3) 0.37933(5) 0.0235(3) Uani 1 1 d . . . . .
C10 C 0.63143(14) 0.3421(3) 0.35276(5) 0.0227(3) Uani 1 1 d . . . . .
C11 C 0.72670(15) 0.1450(3) 0.34883(5) 0.0239(3) Uani 1 1 d . . . . .
H11 H 0.741815 0.023603 0.371889 0.029 Uiso 1 1 calc R . . . .
C12 C 0.79703(14) 0.1380(3) 0.30957(5) 0.0244(3) Uani 1 1 d . . . . .
H12 H 0.862699 0.007293 0.305454 0.029 Uiso 1 1 calc R . . . .
C13 C 0.77519(14) 0.3193(3) 0.27480(5) 0.0233(3) Uani 1 1 d . . . . .
C14 C 0.84602(15) 0.3026(3) 0.23379(5) 0.0254(3) Uani 1 1 d . . . . .
H14 H 0.911609 0.171640 0.229845 0.030 Uiso 1 1 calc R . . . .
C15 C 0.82081(15) 0.4729(3) 0.20002(5) 0.0268(3) Uani 1 1 d . . . . .
H15 H 0.867634 0.456993 0.172669 0.032 Uiso 1 1 calc R . . . .
C16 C 0.72610(15) 0.6712(3) 0.20547(5) 0.0264(3) Uani 1 1 d . . . . .
H16 H 0.710204 0.789663 0.181970 0.032 Uiso 1 1 calc R . . . .
C17 C 0.65628(15) 0.6942(3) 0.24481(5) 0.0244(3) Uani 1 1 d . . . . .
H17 H 0.592581 0.828727 0.248322 0.029 Uiso 1 1 calc R . . . .
C18 C 0.67898(14) 0.5193(3) 0.27982(5) 0.0223(3) Uani 1 1 d . . . . .
C19 C 0.60623(14) 0.5265(3) 0.32093(5) 0.0223(3) Uani 1 1 d . . . . .
C20 C 0.50477(14) 0.6912(3) 0.33862(5) 0.0236(3) Uani 1 1 d . . . . .
H20 H 0.466127 0.837473 0.324729 0.028 Uiso 1 1 calc R . . . .

loop_
_atom_site_aniso_label
_atom_site_aniso_U_11
_atom_site_aniso_U_22
_atom_site_aniso_U_33
_atom_site_aniso_U_23
_atom_site_aniso_U_13
_atom_site_aniso_U_12
O1 0.0240(5) 0.0280(5) 0.0202(5) 0.0004(4) 0.0055(4) -0.0003(4)
O2 0.0318(6) 0.0318(6) 0.0259(5) 0.0014(4) 0.0083(4) 0.0038(5)
N1 0.0254(6) 0.0271(6) 0.0213(6) -0.0018(5) 0.0067(5) 0.0006(5)
N2 0.0223(6) 0.0283(6) 0.0212(6) -0.0032(5) 0.0054(5) -0.0020(5)
N3 0.0291(6) 0.0287(6) 0.0236(6) -0.0023(5) 0.0065(5) -0.0035(5)
C1 0.0215(7) 0.0262(7) 0.0206(6) -0.0038(6) 0.0026(5) -0.0032(6)
C2 0.0220(7) 0.0258(7) 0.0206(6) -0.0037(6) 0.0022(5) -0.0046(6)
C3 0.0333(8) 0.0329(8) 0.0246(7) -0.0014(6) 0.0096(6) -0.0057(7)
C4 0.0255(7) 0.0378(9) 0.0276(7) -0.0104(6) 0.0088(6) -0.0063(6)
C5 0.0232(7) 0.0319(8) 0.0313(7) -0.0084(6) 0.0028(6) -0.0006(6)
C6 0.0253(7) 0.0297(8) 0.0236(7) -0.0025(6) 0.0019(5) -0.0018(6)
C7 0.0273(7) 0.0292(8) 0.0240(7) -0.0026(6) 0.0060(5) -0.0001(6)
C8 0.0221(7) 0.0302(8) 0.0201(6) -0.0020(6) 0.0031(5) -0.0016(6)
C9 0.0226(7) 0.0263(7) 0.0216(7) -0.0018(6) 0.0026(5) -0.0011(6)
C10 0.0207(6) 0.0283(7) 0.0194(6) -0.0026(5) 0.0036(5) -0.0044(6)
C11 0.0237(7) 0.0249(7) 0.0232(7) 0.0024(6) 0.0009(5) -0.0016(6)
C12 0.0213(7) 0.0247(7) 0.0272(7) -0.0018(6) 0.0023(5) -0.0006(6)
C13 0.0199(6) 0.0267(7) 0.0232(7) -0.0019(6) 0.0010(5) -0.0030(6)
C14 0.0213(7) 0.0282(7) 0.0270(7) -0.0035(6) 0.0051(5) -0.0008(6)
C15 0.0246(7) 0.0325(8) 0.0237(7) -0.0014(6) 0.0074(5) -0.0031(6)
C16 0.0260(7) 0.0308(8) 0.0227(7) 0.0033(6) 0.0042(6) -0.0016(6)
C17 0.0225(7) 0.0264(7) 0.0244(7) -0.0014(6) 0.0038(5) -0.0003(6)
C18 0.0199(6) 0.0251(7) 0.0220(7) -0.0021(6) 0.0026(5) -0.0041(5)
C19 0.0199(6) 0.0251(7) 0.0220(6) -0.0014(6) 0.0017(5) -0.0026(5)
C20 0.0224(7) 0.0262(7) 0.0223(7) -0.0001(6) 0.0032(5) -0.0008(6)

loop_
_atom_type_symbol
_atom_type_description
_atom_type_scat_dispersion_real
_atom_type_scat_dispersion_imag
_atom_type_scat_source
C C 0.0181 0.0091 'International Tables Vol C Tables 4.2.6.8 and 6.1.1.4'
H H 0.0000 0.0000 'International Tables Vol C Tables 4.2.6.8 and 6.1.1.4'
N N 0.0311 0.0180 'International Tables Vol C Tables 4.2.6.8 and 6.1.1.4'
O O 0.0492 0.0322 'International Tables Vol C Tables 4.2.6.8 and 6.1.1.4'

loop_
_exptl_crystal_face_index_h
_exptl_crystal_face_index_k
_exptl_crystal_face_index_l
_exptl_crystal_face_perp_dist
1 0 0 0.0061
-1 0 0 0.0311
0 0 -1 0.0726
0 0 1 0.0336
0 -1 -5 0.1408
-3 3 -2 0.1887
-5 -2 2 0.1035
2 3 -4 0.1966
-5 0 13 0.0394
5 0 -12 0.0399
2 -3 6 0.1412

loop_
_geom_angle_atom_site_label_1
_geom_angle_atom_site_label_2
_geom_angle_atom_site_label_3
_geom_angle
_geom_angle_site_symmetry_1
_geom_angle_site_symmetry_3
_geom_angle_publ_flag
C10 O1 C9 105.30(11) . . ?
N2 N1 H1 120.6(11) . . ?
C8 N1 H1 120.4(11) . . ?
C8 N1 N2 118.64(12) . . ?
C1 N2 N1 116.26(12) . . ?
C2 N3 C3 117.09(14) . . ?
N2 C1 C2 115.18(13) . . ?
N2 C1 C7 124.78(12) . . ?
C2 C1 C7 120.02(12) . . ?
N3 C2 C1 116.12(13) . . ?
N3 C2 C6 122.65(13) . . ?
C6 C2 C1 121.21(13) . . ?
N3 C3 H3 117.9 . . ?
N3 C3 C4 124.21(14) . . ?
C4 C3 H3 117.9 . . ?
C3 C4 H4 120.8 . . ?
C3 C4 C5 118.43(13) . . ?
C5 C4 H4 120.8 . . ?
C4 C5 H5 120.7 . . ?
C4 C5 C6 118.52(15) . . ?
C6 C5 H5 120.7 . . ?
C2 C6 H6 120.5 . . ?
C5 C6 C2 119.10(14) . . ?
C5 C6 H6 120.5 . . ?
C1 C7 H7A 109.5 . . ?
C1 C7 H7B 109.5 . . ?
C1 C7 H7C 109.5 . . ?
H7A C7 H7B 109.5 . . ?
H7A C7 H7C 109.5 . . ?
H7B C7 H7C 109.5 . . ?
O2 C8 N1 124.95(13) . . ?
O2 C8 C9 121.51(13) . . ?
N1 C8 C9 113.53(13) . . ?
O1 C9 C8 118.19(12) . . ?
C20 C9 O1 111.87(12) . . ?
C20 C9 C8 129.94(14) . . ?
O1 C10 C11 124.70(13) . . ?
O1 C10 C19 110.33(12) . . ?
C19 C10 C11 124.97(12) . . ?
C10 C11 H11 122.1 . . ?
C12 C11 C10 115.88(13) . . ?
C12 C11 H11 122.1 . . ?
C11 C12 H12 118.8 . . ?
C11 C12 C13 122.49(14) . . ?
C13 C12 H12 118.8 . . ?
C14 C13 C12 121.31(13) . . ?
C18 C13 C12 120.53(12) . . ?
C18 C13 C14 118.15(13) . . ?
C13 C14 H14 119.6 . . ?
C15 C14 C13 120.85(14) . . ?
C15 C14 H14 119.6 . . ?
C14 C15 H15 119.7 . . ?
C14 C15 C16 120.53(13) . . ?
C16 C15 H15 119.7 . . ?
C15 C16 H16 119.9 . . ?
C17 C16 C15 120.22(14) . . ?
C17 C16 H16 119.9 . . ?
C16 C17 H17 119.9 . . ?
C16 C17 C18 120.30(14) . . ?
C18 C17 H17 119.9 . . ?
C13 C18 C19 116.80(13) . . ?
C17 C18 C13 119.93(12) . . ?
C17 C18 C19 123.25(13) . . ?
C10 C19 C18 119.33(13) . . ?
C10 C19 C20 106.68(12) . . ?
C20 C19 C18 133.99(14) . . ?
C9 C20 C19 105.82(13) . . ?
C9 C20 H20 127.1 . . ?
C19 C20 H20 127.1 . . ?

loop_
_geom_bond_atom_site_label_1
_geom_bond_atom_site_label_2
_geom_bond_distance
_geom_bond_site_symmetry_2
_geom_bond_publ_flag
O1 C9 1.3823(18) . ?
O1 C10 1.3759(16) . ?
O2 C8 1.2221(19) . ?
N1 H1 0.91(2) . ?
N1 N2 1.3769(16) . ?
N1 C8 1.3642(19) . ?
N2 C1 1.2883(19) . ?
N3 C2 1.3385(19) . ?
N3 C3 1.3413(18) . ?
C1 C2 1.4935(18) . ?
C1 C7 1.499(2) . ?
C2 C6 1.398(2) . ?
C3 H3 0.9500 . ?
C3 C4 1.381(2) . ?
C4 H4 0.9500 . ?
C4 C5 1.383(2) . ?
C5 H5 0.9500 . ?
C5 C6 1.387(2) . ?
C6 H6 0.9500 . ?
C7 H7A 0.9800 . ?
C7 H7B 0.9800 . ?
C7 H7C 0.9800 . ?
C8 C9 1.4777(18) . ?
C9 C20 1.356(2) . ?
C10 C11 1.400(2) . ?
C10 C19 1.379(2) . ?
C11 H11 0.9500 . ?
C11 C12 1.3743(19) . ?
C12 H12 0.9500 . ?
C12 C13 1.425(2) . ?
C13 C14 1.4245(19) . ?
C13 C18 1.421(2) . ?
C14 H14 0.9500 . ?
C14 C15 1.368(2) . ?
C15 H15 0.9500 . ?
C15 C16 1.407(2) . ?
C16 H16 0.9500 . ?
C16 C17 1.3786(19) . ?
C17 H17 0.9500 . ?
C17 C18 1.409(2) . ?
C18 C19 1.4345(18) . ?
C19 C20 1.427(2) . ?
C20 H20 0.9500 . ?

loop_
_geom_hbond_atom_site_label_D
_geom_hbond_atom_site_label_H
_geom_hbond_atom_site_label_A
_geom_hbond_distance_DH
_geom_hbond_distance_HA
_geom_hbond_distance_DA
_geom_hbond_angle_DHA
_geom_hbond_site_symmetry_A
_geom_hbond_publ_flag
N1 H1 O2 0.91(2) 2.731(19) 3.4890(17) 141.4(15) 1_545 yes

loop_
_geom_torsion_atom_site_label_1
_geom_torsion_atom_site_label_2
_geom_torsion_atom_site_label_3
_geom_torsion_atom_site_label_4
_geom_torsion
_geom_torsion_site_symmetry_1
_geom_torsion_site_symmetry_2
_geom_torsion_site_symmetry_3
_geom_torsion_site_symmetry_4
_geom_torsion_publ_flag
O1 C9 C20 C19 0.03(17) . . . . ?
O1 C10 C11 C12 179.51(13) . . . . ?
O1 C10 C19 C18 -179.15(12) . . . . ?
O1 C10 C19 C20 0.63(16) . . . . ?
O2 C8 C9 O1 166.96(13) . . . . ?
O2 C8 C9 C20 -12.8(2) . . . . ?
N1 N2 C1 C2 -176.38(11) . . . . ?
N1 N2 C1 C7 1.9(2) . . . . ?
N1 C8 C9 O1 -11.84(19) . . . . ?
N1 C8 C9 C20 168.46(15) . . . . ?
N2 N1 C8 O2 0.7(2) . . . . ?
N2 N1 C8 C9 179.41(12) . . . . ?
N2 C1 C2 N3 -177.41(13) . . . . ?
N2 C1 C2 C6 4.6(2) . . . . ?
N3 C2 C6 C5 -0.6(2) . . . . ?
N3 C3 C4 C5 -0.9(2) . . . . ?
C1 C2 C6 C5 177.22(13) . . . . ?
C2 N3 C3 C4 0.1(2) . . . . ?
C3 N3 C2 C1 -177.24(13) . . . . ?
C3 N3 C2 C6 0.7(2) . . . . ?
C3 C4 C5 C6 1.0(2) . . . . ?
C4 C5 C6 C2 -0.3(2) . . . . ?
C7 C1 C2 N3 4.27(19) . . . . ?
C7 C1 C2 C6 -173.71(13) . . . . ?
C8 N1 N2 C1 -175.73(13) . . . . ?
C8 C9 C20 C19 179.76(14) . . . . ?
C9 O1 C10 C11 178.86(13) . . . . ?
C9 O1 C10 C19 -0.60(15) . . . . ?
C10 O1 C9 C8 -179.42(12) . . . . ?
C10 O1 C9 C20 0.34(16) . . . . ?
C10 C11 C12 C13 0.0(2) . . . . ?
C10 C19 C20 C9 -0.40(16) . . . . ?
C11 C10 C19 C18 1.4(2) . . . . ?
C11 C10 C19 C20 -178.83(14) . . . . ?
C11 C12 C13 C14 -177.83(14) . . . . ?
C11 C12 C13 C18 0.7(2) . . . . ?
C12 C13 C14 C15 177.78(14) . . . . ?
C12 C13 C18 C17 -178.70(13) . . . . ?
C12 C13 C18 C19 -0.4(2) . . . . ?
C13 C14 C15 C16 1.2(2) . . . . ?
C13 C18 C19 C10 -0.6(2) . . . . ?
C13 C18 C19 C20 179.71(15) . . . . ?
C14 C13 C18 C17 -0.2(2) . . . . ?
C14 C13 C18 C19 178.16(13) . . . . ?
C14 C15 C16 C17 -0.8(2) . . . . ?
C15 C16 C17 C18 -0.1(2) . . . . ?
C16 C17 C18 C13 0.6(2) . . . . ?
C16 C17 C18 C19 -177.63(14) . . . . ?
C17 C18 C19 C10 177.68(13) . . . . ?
C17 C18 C19 C20 -2.0(3) . . . . ?
C18 C13 C14 C15 -0.7(2) . . . . ?
C18 C19 C20 C9 179.33(16) . . . . ?
C19 C10 C11 C12 -1.1(2) . . . . ?

loop_
_exptl_oxdiff_crystal_face_indexfrac_h
_exptl_oxdiff_crystal_face_indexfrac_k
_exptl_oxdiff_crystal_face_indexfrac_l
_exptl_oxdiff_crystal_face_x
_exptl_oxdiff_crystal_face_y
_exptl_oxdiff_crystal_face_z
0.9997 0.0012 0.0026 -0.0105 0.1337 0.0883
-0.9997 -0.0012 -0.0026 0.0105 -0.1337 -0.0883
0.0001 0.0002 -0.9994 0.0501 0.0080 -0.0100
-0.0001 -0.0002 0.9994 -0.0501 -0.0080 0.0100
0.0052 -0.9975 -4.9927 0.3212 -0.1105 0.1862
-3.0127 2.9925 -2.0194 -0.0804 0.0663 -0.9939
-4.9892 -2.0032 1.9941 0.0934 -0.9857 0.0513
1.9859 2.9987 -4.0050 -0.0325 0.7510 -0.5725
-4.9997 -0.0084 12.9788 -0.5991 -0.7728 -0.3110
4.9996 0.0082 -11.9794 0.5490 0.7648 0.3211
2.0126 -2.9945 6.0142 -0.1096 -0.2321 0.9457
